data_2240542
loop_
_publ_author_name
'Obata, Rika'
'Ohba, Shigeru'
'Einaga, Yasuaki'
'Nishiyama, Shigeru'

_publ_section_title
;
 Crystal structure of
 5,5'-dibromo-3,3'-di-<i>tert</i>-butyl-6,6'-dimethylbiphenyl-2,2'-diol
;
_journal_coeditor_code SU5104
_journal_issue 5
_journal_name_full 'Acta Crystallographica Section E'
_journal_page_first o278
_journal_page_last o279
_journal_paper_doi 10.1107/S2056989015006313
_journal_volume 71
_journal_year 2015
_chemical_formula_iupac 'C22 H28 Br2 O2'
_chemical_formula_moiety 'C22 H28 Br2 O2'
_chemical_formula_sum 'C22 H28 Br2 O2'
_chemical_formula_weight 484.24
_chemical_name_systematic
;
5,5'-Dibromo-3,3'-di-<i>tert</i>-butyl-6,6'-dimethylbiphenyl-2,2'-diol
;
_space_group_crystal_system orthorhombic
_space_group_IT_number 32
_space_group_name_Hall 'P 2 -2ab'
_space_group_name_H-M_alt 'P b a 2'
_symmetry_space_group_name_Hall 'P 2 -2ab'
_symmetry_space_group_name_H-M 'P b a 2'
_atom_sites_solution_hydrogens geom
_atom_sites_solution_primary direct
_cell_angle_alpha 90
_cell_angle_beta 90
_cell_angle_gamma 90
_cell_formula_units_Z 2
_cell_length_a 7.3680(5)
_cell_length_b 22.4243(14)
_cell_length_c 6.6148(4)
_cell_measurement_reflns_used 4121
_cell_measurement_temperature 299(2)
_cell_measurement_theta_max 23.63
_cell_measurement_theta_min 2.91
_cell_volume 1092.91(12)
_computing_cell_refinement
;
SAINT (Bruker, 2014)
;
_computing_data_collection
;
APEX2 (Bruker, 2014)
;
_computing_data_reduction
;
SAINT (Bruker, 2014)
;
_computing_molecular_graphics
;
SHELXTL (Sheldrick, 2008)
;
_computing_publication_material
;
SHELXL2014 (Sheldrick, 2015) and publCIF (Westrip, 2010)
;
_computing_structure_refinement
;
SHELXL2014 (Sheldrick, 2015)
;
_computing_structure_solution
;
SHELXS97 (Sheldrick, 2008)
;
_diffrn_ambient_temperature 299(2)
_diffrn_measured_fraction_theta_full 0.998
_diffrn_measured_fraction_theta_max 0.997
_diffrn_measurement_device_type 'Bruker D8 VENTURE'
_diffrn_measurement_method '\w scans'
_diffrn_radiation_type 'Mo K\a'
_diffrn_radiation_wavelength 0.71073
_diffrn_reflns_av_R_equivalents 0.0355
_diffrn_reflns_limit_h_max 8
_diffrn_reflns_limit_h_min -8
_diffrn_reflns_limit_k_max 26
_diffrn_reflns_limit_k_min -26
_diffrn_reflns_limit_l_max 7
_diffrn_reflns_limit_l_min -7
_diffrn_reflns_number 9406
_diffrn_reflns_theta_full 25.000
_diffrn_reflns_theta_max 25.305
_diffrn_reflns_theta_min 2.910
_exptl_absorpt_coefficient_mu 3.721
_exptl_absorpt_correction_T_max 0.7733
_exptl_absorpt_correction_T_min 0.6299
_exptl_absorpt_correction_type multi-scan
_exptl_absorpt_process_details
;
(SADABS; Bruker, 2014)
;
_exptl_crystal_colour colourless
_exptl_crystal_density_diffrn 1.472
_exptl_crystal_density_method 'not measured'
_exptl_crystal_description prism
_exptl_crystal_F_000 492
_exptl_crystal_size_max 0.160
_exptl_crystal_size_mid 0.150
_exptl_crystal_size_min 0.100
_refine_diff_density_max 0.480
_refine_diff_density_min -0.205
_refine_ls_abs_structure_details
;
Flack <i>x</i> determined using 621 quotients
[(<i>I</i>^+^)-(<i>I</i>^-^)]/[(<i>I</i>^+^)+(<i>I</i>^-^)]
(Parsons <i>et al.</i>,  2013)
;
_refine_ls_abs_structure_Flack 0.034(9)
_refine_ls_extinction_method none
_refine_ls_goodness_of_fit_ref 1.060
_refine_ls_hydrogen_treatment constr
_refine_ls_matrix_type full
_refine_ls_number_parameters 123
_refine_ls_number_reflns 1966
_refine_ls_number_restraints 1
_refine_ls_restrained_S_all 1.060
_refine_ls_R_factor_all 0.0480
_refine_ls_R_factor_gt 0.0314
_refine_ls_shift/su_max 0.001
_refine_ls_shift/su_mean 0.000
_refine_ls_structure_factor_coef Fsqd
_refine_ls_weighting_details 'w=1/[\s^2^(Fo^2^)+(0.0176P)^2^+0.3778P] where P=(Fo^2^+2Fc^2^)/3'
_refine_ls_weighting_scheme calc
_refine_ls_wR_factor_gt 0.0601
_refine_ls_wR_factor_ref 0.0650
_reflns_number_gt 1615
_reflns_number_total 1966
_reflns_threshold_expression I>2\s(I)
_cod_data_source_file su5104sup1.cif
_cod_data_source_block I
_cod_database_code 2240542
_cod_database_fobs_code 2240542
_shelx_space_group_comment
;
The symmetry employed for this shelxl refinement is uniquely defined
by the following loop, which should always be used as a source of
symmetry information in preference to the above space-group names.
They are only intended as comments.
;
_shelx_estimated_absorpt_t_min 0.587
_shelx_estimated_absorpt_t_max 0.707
_shelxl_version_number 2.014

loop_
_space_group_symop_operation_xyz
'x, y, z'
'-x, -y, z'
'x+1/2, -y+1/2, z'
'-x+1/2, y+1/2, z'

loop_
_atom_site_type_symbol
_atom_site_label
_atom_site_fract_x
_atom_site_fract_y
_atom_site_fract_z
_atom_site_U_iso_or_equiv
_atom_site_adp_type
_atom_site_calc_flag
_atom_site_occupancy
Br Br1 1.18668(8) 0.81211(2) 0.48288(15) 0.0681(2) Uani d 1
O O2 0.7528(4) 0.98204(13) 0.9897(9) 0.0576(8) Uani d 1
H H2 0.7777 1.0166 0.9607 0.086 Uiso calc 1
C C3 0.9856(6) 0.96676(17) 0.7429(7) 0.0352(10) Uani d 1
C C4 1.0903(6) 0.9290(2) 0.6223(7) 0.0388(11) Uani d 1
C C5 1.0536(6) 0.8689(2) 0.6397(7) 0.0399(11) Uani d 1
C C6 0.9212(6) 0.84644(19) 0.7649(7) 0.0394(11) Uani d 1
H H6 0.9023 0.8054 0.7685 0.047 Uiso calc 1
C C7 0.8150(6) 0.88292(19) 0.8859(7) 0.0360(10) Uani d 1
C C8 0.8518(6) 0.94415(19) 0.8707(7) 0.0370(11) Uani d 1
C C9 1.2322(7) 0.9538(2) 0.4852(15) 0.0650(14) Uani d 1
H H9A 1.1993 0.9460 0.3473 0.098 Uiso calc 1
H H9B 1.3467 0.9353 0.5143 0.098 Uiso calc 1
H H9C 1.2417 0.9960 0.5058 0.098 Uiso calc 1
C C10 0.6668(5) 0.8582(2) 1.0234(8) 0.0428(15) Uani d 1
C C11 0.6564(7) 0.7905(2) 1.0111(14) 0.074(2) Uani d 1
H H11A 0.6243 0.7789 0.8761 0.111 Uiso calc 1
H H11B 0.5661 0.7762 1.1039 0.111 Uiso calc 1
H H11C 0.7722 0.7737 1.0456 0.111 Uiso calc 1
C C12 0.7053(8) 0.8746(3) 1.2449(9) 0.0756(18) Uani d 1
H H12A 0.8260 0.8623 1.2802 0.113 Uiso calc 1
H H12B 0.6195 0.8548 1.3311 0.113 Uiso calc 1
H H12C 0.6944 0.9170 1.2619 0.113 Uiso calc 1
C C13 0.4827(6) 0.8829(2) 0.9625(15) 0.0760(17) Uani d 1
H H13A 0.4791 0.9249 0.9894 0.114 Uiso calc 1
H H13B 0.3893 0.8632 1.0387 0.114 Uiso calc 1
H H13C 0.4634 0.8760 0.8208 0.114 Uiso calc 1

loop_
_atom_site_aniso_label
_atom_site_aniso_U_11
_atom_site_aniso_U_22
_atom_site_aniso_U_33
_atom_site_aniso_U_12
_atom_site_aniso_U_13
_atom_site_aniso_U_23
Br1 0.0866(4) 0.0458(3) 0.0718(4) 0.0118(2) 0.0311(4) -0.0118(4)
O2 0.0646(19) 0.0366(16) 0.072(2) 0.0049(14) 0.018(3) -0.009(3)
C3 0.040(3) 0.030(2) 0.036(3) 0.0016(19) -0.004(2) 0.001(2)
C4 0.048(3) 0.033(3) 0.035(3) 0.003(2) 0.002(2) 0.000(2)
C5 0.048(3) 0.035(3) 0.037(3) 0.009(2) 0.003(2) -0.003(2)
C6 0.046(3) 0.028(2) 0.045(3) 0.002(2) -0.002(2) -0.002(2)
C7 0.036(3) 0.034(2) 0.038(2) 0.008(2) -0.005(2) -0.002(2)
C8 0.042(3) 0.031(3) 0.038(2) 0.006(2) 0.000(2) -0.005(2)
C9 0.084(3) 0.048(3) 0.063(3) 0.003(2) 0.033(5) -0.003(5)
C10 0.035(3) 0.045(3) 0.048(4) -0.0010(19) 0.008(3) 0.003(2)
C11 0.070(3) 0.048(3) 0.104(6) -0.013(2) 0.036(5) 0.008(4)
C12 0.078(4) 0.099(5) 0.049(4) -0.021(4) 0.010(3) 0.002(3)
C13 0.039(3) 0.086(4) 0.103(5) 0.005(2) 0.012(4) 0.020(5)

loop_
_atom_type_symbol
_atom_type_description
_atom_type_scat_dispersion_real
_atom_type_scat_dispersion_imag
_atom_type_scat_source
C C 0.0033 0.0016 'International Tables Vol C Tables 4.2.6.8 and 6.1.1.4'
H H 0.0000 0.0000 'International Tables Vol C Tables 4.2.6.8 and 6.1.1.4'
O O 0.0106 0.0060 'International Tables Vol C Tables 4.2.6.8 and 6.1.1.4'
Br Br -0.2901 2.4595 'International Tables Vol C Tables 4.2.6.8 and 6.1.1.4'

loop_
_geom_angle_atom_site_label_1
_geom_angle_atom_site_label_2
_geom_angle_atom_site_label_3
_geom_angle_site_symmetry_3
_geom_angle
C8 O2 H2 . 109.5
C8 C3 C4 . 121.1(4)
C8 C3 C3 2_775 117.3(4)
C4 C3 C3 2_775 121.6(4)
C5 C4 C3 . 115.9(4)
C5 C4 C9 . 123.5(4)
C3 C4 C9 . 120.5(4)
C6 C5 C4 . 123.2(4)
C6 C5 Br1 . 116.5(3)
C4 C5 Br1 . 120.3(3)
C5 C6 C7 . 122.2(4)
C5 C6 H6 . 118.9
C7 C6 H6 . 118.9
C6 C7 C8 . 115.3(4)
C6 C7 C10 . 122.2(4)
C8 C7 C10 . 122.5(4)
O2 C8 C3 . 120.0(4)
O2 C8 C7 . 117.6(4)
C3 C8 C7 . 122.4(4)
C4 C9 H9A . 109.5
C4 C9 H9B . 109.5
H9A C9 H9B . 109.5
C4 C9 H9C . 109.5
H9A C9 H9C . 109.5
H9B C9 H9C . 109.5
C13 C10 C11 . 107.7(4)
C13 C10 C7 . 110.4(5)
C11 C10 C7 . 111.5(4)
C13 C10 C12 . 109.3(5)
C11 C10 C12 . 107.4(5)
C7 C10 C12 . 110.5(4)
C10 C11 H11A . 109.5
C10 C11 H11B . 109.5
H11A C11 H11B . 109.5
C10 C11 H11C . 109.5
H11A C11 H11C . 109.5
H11B C11 H11C . 109.5
C10 C12 H12A . 109.5
C10 C12 H12B . 109.5
H12A C12 H12B . 109.5
C10 C12 H12C . 109.5
H12A C12 H12C . 109.5
H12B C12 H12C . 109.5
C10 C13 H13A . 109.5
C10 C13 H13B . 109.5
H13A C13 H13B . 109.5
C10 C13 H13C . 109.5
H13A C13 H13C . 109.5
H13B C13 H13C . 109.5

loop_
_geom_bond_atom_site_label_1
_geom_bond_atom_site_label_2
_geom_bond_site_symmetry_2
_geom_bond_distance
Br1 C5 . 1.913(4)
O2 C8 . 1.369(6)
O2 H2 . 0.8200
C3 C8 . 1.394(6)
C3 C4 . 1.396(6)
C3 C3 2_775 1.506(8)
C4 C5 . 1.379(6)
C4 C9 . 1.491(8)
C5 C6 . 1.375(6)
C6 C7 . 1.386(6)
C6 H6 . 0.9300
C7 C8 . 1.403(6)
C7 C10 . 1.526(6)
C9 H9A . 0.9600
C9 H9B . 0.9600
C9 H9C . 0.9600
C10 C13 . 1.520(7)
C10 C11 . 1.521(7)
C10 C12 . 1.537(8)
C11 H11A . 0.9600
C11 H11B . 0.9600
C11 H11C . 0.9600
C12 H12A . 0.9600
C12 H12B . 0.9600
C12 H12C . 0.9600
C13 H13A . 0.9600
C13 H13B . 0.9600
C13 H13C . 0.9600

loop_
_geom_hbond_atom_site_label_D
_geom_hbond_atom_site_label_H
_geom_hbond_atom_site_label_A
_geom_hbond_site_symmetry_A
_geom_hbond_distance_DH
_geom_hbond_distance_HA
_geom_hbond_distance_DA
_geom_hbond_angle_DHA
_geom_hbond_publ_flag
O2 H2 Cg 2_775 0.820 2.536 3.047(5) 122 yes

loop_
_geom_torsion_atom_site_label_1
_geom_torsion_atom_site_label_2
_geom_torsion_atom_site_label_3
_geom_torsion_atom_site_label_4
_geom_torsion_site_symmetry_1
_geom_torsion
C8 C3 C4 C5 . -0.5(6)
C3 C3 C4 C5 2_775 178.5(4)
C8 C3 C4 C9 . 179.6(5)
C3 C3 C4 C9 2_775 -1.4(7)
C3 C4 C5 C6 . 0.9(7)
C9 C4 C5 C6 . -179.3(6)
C3 C4 C5 Br1 . 179.9(3)
C9 C4 C5 Br1 . -0.2(7)
C4 C5 C6 C7 . -0.8(7)
Br1 C5 C6 C7 . -179.8(3)
C5 C6 C7 C8 . 0.3(7)
C5 C6 C7 C10 . 179.4(4)
C4 C3 C8 O2 . 179.0(4)
C3 C3 C8 O2 2_775 0.0(6)
C4 C3 C8 C7 . 0.1(7)
C3 C3 C8 C7 2_775 -179.0(4)
C6 C7 C8 O2 . -178.9(4)
C10 C7 C8 O2 . 1.9(6)
C6 C7 C8 C3 . 0.1(6)
C10 C7 C8 C3 . -179.1(4)
C6 C7 C10 C13 . -118.6(5)
C8 C7 C10 C13 . 60.5(6)
C6 C7 C10 C11 . 1.0(6)
C8 C7 C10 C11 . -179.8(5)
C6 C7 C10 C12 . 120.4(5)
C8 C7 C10 C12 . -60.5(6)
